data_4076000
loop_
_publ_author_name
'Norman, David W.'
'McDonald, Robert'
'Stryker, Jeffrey M.'

_publ_section_title
;
 Thermally Stable Chromium(III)\h3-Allyl Complexes. Direct Structural
 Comparison of Neutral Chromium(II) and Cationic Chromium(III)\h3-Allyl
 Redox Isomers
;
_journal_issue 18
_journal_name_full Organometallics
_journal_page_first 4461
_journal_paper_doi 10.1021/om050415z
_journal_volume 24
_journal_year 2005
_chemical_formula_moiety 'C10 H10 Cr O2, F6 P, 0.5(C4 H10 O2)'
_chemical_formula_sum 'C12 H15 Cr F6 O3 P'
_chemical_formula_weight 404.21
_chemical_name_systematic
;

 ?

;
_space_group_IT_number 63
_symmetry_cell_setting orthorhombic
_symmetry_space_group_name_Hall '-C 2c 2'
_symmetry_space_group_name_H-M 'C m c m'
_atom_sites_solution_hydrogens geom
_atom_sites_solution_primary direct
_atom_sites_solution_secondary difmap
_audit_creation_method 'manual editing of SHELXL template'
_cell_angle_alpha 90.00
_cell_angle_beta 90.00
_cell_angle_gamma 90.00
_cell_formula_units_Z 8
_cell_length_a 10.4586(10)
_cell_length_b 11.5544(11)
_cell_length_c 26.008(3)
_cell_measurement_reflns_used 2109
_cell_measurement_temperature 193(2)
_cell_measurement_theta_max 24.36
_cell_measurement_theta_min 2.74
_cell_volume 3142.9(6)
_computing_cell_refinement 'Bruker SAINT (Bruker, 1997)'
_computing_data_collection 'Bruker SMART (Bruker, 1997)'
_computing_data_reduction 'Bruker SAINT (Bruker, 1997)'
_computing_molecular_graphics 'Bruker SHELXTL (Bruker, 1997)'
_computing_publication_material 'Bruker SHELXTL (Bruker, 1997)'
_computing_structure_refinement 'SHELXL-97 (Sheldrick, 1997)'
_computing_structure_solution 'SHELXS-97 (Sheldrick, 1990)'
_diffrn_ambient_temperature 193(2)
_diffrn_detector_area_resol_mean 8.192
_diffrn_measured_fraction_theta_full 0.998
_diffrn_measured_fraction_theta_max 0.998
_diffrn_measurement_device_type 'Bruker PLATFORM diffractometer/SMART 1000 CCD area detector'
_diffrn_measurement_method '\w scans'
_diffrn_radiation_monochromator graphite
_diffrn_radiation_source 'fine-focus sealed tube'
_diffrn_radiation_type MoK\a
_diffrn_radiation_wavelength 0.71073
_diffrn_reflns_av_R_equivalents 0.0442
_diffrn_reflns_av_sigmaI/netI 0.0360
_diffrn_reflns_limit_h_max 11
_diffrn_reflns_limit_h_min -13
_diffrn_reflns_limit_k_max 14
_diffrn_reflns_limit_k_min -14
_diffrn_reflns_limit_l_max 26
_diffrn_reflns_limit_l_min -32
_diffrn_reflns_number 7482
_diffrn_reflns_theta_full 26.37
_diffrn_reflns_theta_max 26.37
_diffrn_reflns_theta_min 1.57
_diffrn_standards_decay_% 0
_diffrn_standards_interval_time 0
_diffrn_standards_number 0
_exptl_absorpt_coefficient_mu 0.902
_exptl_absorpt_correction_T_max 0.9479
_exptl_absorpt_correction_T_min 0.5588
_exptl_absorpt_correction_type multi-scan
_exptl_absorpt_process_details 'SADABS (Sheldrick, 1996)'
_exptl_crystal_colour green
_exptl_crystal_density_diffrn 1.709
_exptl_crystal_density_method 'not measured'
_exptl_crystal_description plate
_exptl_crystal_F_000 1632
_exptl_crystal_size_max 0.73
_exptl_crystal_size_mid 0.18
_exptl_crystal_size_min 0.06
_refine_diff_density_max 0.691
_refine_diff_density_min -0.293
_refine_diff_density_rms 0.073
_refine_ls_extinction_method none
_refine_ls_goodness_of_fit_ref 1.050
_refine_ls_hydrogen_treatment constr
_refine_ls_matrix_type full
_refine_ls_number_parameters 146
_refine_ls_number_reflns 1740
_refine_ls_number_restraints 0
_refine_ls_restrained_S_all 1.050
_refine_ls_R_factor_all 0.0576
_refine_ls_R_factor_gt 0.0448
_refine_ls_shift/su_max 0.000
_refine_ls_shift/su_mean 0.000
_refine_ls_structure_factor_coef Fsqd
_refine_ls_weighting_details 'calc w=1/[\s^2^(Fo^2^)+(0.0613P)^2^+5.3412P] where P=(Fo^2^+2Fc^2^)/3'
_refine_ls_weighting_scheme calc
_refine_ls_wR_factor_gt 0.1110
_refine_ls_wR_factor_ref 0.1189
_reflns_number_gt 1425
_reflns_number_total 1740
_reflns_threshold_expression I>2\s(I)
_cod_data_source_file om050415zsi20050525_053205.cif
_cod_data_source_block 4
_cod_depositor_comments
;
The following automatic conversions were performed:

'_symmetry_cell_setting' value 'Orthorhombic' changed to
'orthorhombic' according to
/home/saulius/struct/CIF-dictionaries/cif_core.dic dictionary named
'cif_core.dic' version 2.4.1 from 2010-06-29.

Automatic conversion script
Id: cif_fix_values 1715 2011-07-08 13:25:40Z adriana 
;
_cod_original_cell_volume 3142.9(5)
_cod_database_code 4076000

loop_
_symmetry_equiv_pos_as_xyz
'x, y, z'
'-x, -y, z+1/2'
'-x, y, -z+1/2'
'x, -y, -z'
'x+1/2, y+1/2, z'
'-x+1/2, -y+1/2, z+1/2'
'-x+1/2, y+1/2, -z+1/2'
'x+1/2, -y+1/2, -z'
'-x, -y, -z'
'x, y, -z-1/2'
'x, -y, z-1/2'
'-x, y, z'
'-x+1/2, -y+1/2, -z'
'x+1/2, y+1/2, -z-1/2'
'x+1/2, -y+1/2, z-1/2'
'-x+1/2, y+1/2, z'

loop_
_atom_site_label
_atom_site_type_symbol
_atom_site_fract_x
_atom_site_fract_y
_atom_site_fract_z
_atom_site_U_iso_or_equiv
_atom_site_adp_type
_atom_site_occupancy
_atom_site_symmetry_multiplicity
_atom_site_calc_flag
_atom_site_refinement_flags
Cr Cr 0.0000 0.26438(5) 0.40410(2) 0.0245(2) Uani 1 2 d S
O1 O 0.2003(2) 0.1182(2) 0.45722(10) 0.0630(8) Uani 1 1 d .
C1 C 0.1259(3) 0.1708(2) 0.43646(12) 0.0386(7) Uani 1 1 d .
C2 C 0.1150(4) 0.2022(3) 0.33790(13) 0.0582(10) Uani 1 1 d .
H2A H 0.1936 0.2461 0.3297 0.070 Uiso 1 1 calc R
H2B H 0.1245 0.1173 0.3342 0.070 Uiso 1 1 calc R
C3 C 0.0000 0.2498(4) 0.32164(17) 0.0506(13) Uani 1 2 d S
H3 H 0.0000 0.3212 0.2999 0.061 Uiso 1 2 calc SR
C10 C 0.0000 0.3737(3) 0.47167(16) 0.0410(11) Uani 1 2 d S
H10 H 0.0000 0.3473 0.5083 0.049 Uiso 1 2 calc SR
C11 C 0.1086(3) 0.4019(2) 0.44170(13) 0.0425(8) Uani 1 1 d .
H11 H 0.1996 0.3966 0.4532 0.051 Uiso 1 1 calc R
C12 C 0.0670(3) 0.4450(2) 0.39496(12) 0.0417(8) Uani 1 1 d .
H12 H 0.1230 0.4745 0.3667 0.050 Uiso 1 1 calc R
P P 0.0000 -0.16794(10) 0.38844(5) 0.0437(3) Uani 1 2 d S
F1 F -0.0842(12) -0.0624(10) 0.3917(6) 0.163(6) Uani 0.50 1 d P
F2 F 0.0902(9) -0.2743(7) 0.3762(5) 0.140(4) Uani 0.50 1 d P
F3 F -0.1025(5) -0.2472(7) 0.4138(4) 0.090(2) Uani 0.50 1 d P
F4 F 0.1147(10) -0.0906(8) 0.3693(4) 0.094(3) Uani 0.50 1 d P
F5 F 0.0590(8) -0.1554(10) 0.4426(2) 0.160(4) Uani 0.50 1 d P
F6 F -0.0436(7) -0.1847(10) 0.3330(3) 0.161(4) Uani 0.50 1 d P
O1S O 0.3715(6) -0.0125(5) 0.26600(17) 0.0740(18) Uani 0.50 1 d P
C1S C 0.4302(6) 0.0848(5) 0.2500 0.080(2) Uani 1 2 d S
H1SA H 0.4009 0.1494 0.2721 0.096 Uiso 0.50 1 calc PR
H1SB H 0.4009 0.1015 0.2146 0.096 Uiso 0.50 1 calc PR
C2S C 0.2448(7) -0.0272(5) 0.2500 0.0733(18) Uani 1 2 d S
H2SA H 0.2116 -0.1005 0.2636 0.088 Uiso 0.50 1 calc PR
H2SB H 0.2414 -0.0286 0.2123 0.088 Uiso 0.50 1 calc PR
H2SC H 0.1926 0.0370 0.2629 0.088 Uiso 0.50 1 calc PR

loop_
_atom_site_aniso_label
_atom_site_aniso_U_11
_atom_site_aniso_U_22
_atom_site_aniso_U_33
_atom_site_aniso_U_23
_atom_site_aniso_U_13
_atom_site_aniso_U_12
Cr 0.0289(3) 0.0193(3) 0.0253(3) -0.0012(2) 0.000 0.000
O1 0.0656(17) 0.0513(14) 0.0723(18) 0.0001(12) -0.0207(13) 0.0254(13)
C1 0.0436(17) 0.0293(14) 0.0429(17) -0.0035(12) -0.0026(14) 0.0053(13)
C2 0.079(3) 0.052(2) 0.043(2) -0.0126(16) 0.024(2) 0.0081(19)
C3 0.091(4) 0.038(2) 0.023(2) -0.0027(17) 0.000 0.000
C10 0.076(3) 0.0228(18) 0.025(2) -0.0069(15) 0.000 0.000
C11 0.0431(17) 0.0270(14) 0.057(2) -0.0079(13) -0.0126(15) -0.0057(13)
C12 0.0595(19) 0.0228(13) 0.0428(18) -0.0001(11) 0.0118(14) -0.0095(12)
P 0.0391(6) 0.0304(6) 0.0615(8) 0.0024(5) 0.000 0.000
F1 0.142(10) 0.075(5) 0.271(16) -0.004(8) 0.086(9) 0.067(6)
F2 0.138(7) 0.094(5) 0.187(9) -0.027(6) -0.020(7) 0.068(5)
F3 0.043(3) 0.102(5) 0.124(6) 0.053(5) -0.004(4) -0.025(3)
F4 0.082(4) 0.095(7) 0.105(6) 0.049(5) 0.023(4) -0.025(4)
F5 0.151(8) 0.281(11) 0.050(3) 0.038(5) -0.029(4) -0.114(7)
F6 0.149(11) 0.227(8) 0.107(5) -0.075(6) -0.052(5) -0.016(7)
O1S 0.105(4) 0.062(3) 0.056(4) 0.018(2) -0.032(3) 0.000(3)
C1S 0.137(6) 0.037(3) 0.066(4) 0.000 0.000 0.011(3)
C2S 0.098(5) 0.073(4) 0.049(3) 0.000 0.000 0.028(4)

loop_
_atom_type_symbol
_atom_type_description
_atom_type_scat_dispersion_real
_atom_type_scat_dispersion_imag
_atom_type_scat_source
C C 0.0033 0.0016 'International Tables Vol C Tables 4.2.6.8 and 6.1.1.4'
H H 0.0000 0.0000 'International Tables Vol C Tables 4.2.6.8 and 6.1.1.4'
O O 0.0106 0.0060 'International Tables Vol C Tables 4.2.6.8 and 6.1.1.4'
F F 0.0171 0.0103 'International Tables Vol C Tables 4.2.6.8 and 6.1.1.4'
P P 0.1023 0.0942 'International Tables Vol C Tables 4.2.6.8 and 6.1.1.4'
Cr Cr 0.3209 0.6236 'International Tables Vol C Tables 4.2.6.8 and 6.1.1.4'

loop_
_geom_angle_atom_site_label_1
_geom_angle_atom_site_label_2
_geom_angle_atom_site_label_3
_geom_angle
_geom_angle_site_symmetry_1
_geom_angle_site_symmetry_3
C1 Cr C1 87.72(19) . 12
C1 Cr C3 113.38(12) . .
C1 Cr C3 113.38(12) 12 .
C1 Cr C10 88.44(12) . .
C1 Cr C10 88.44(12) 12 .
C3 Cr C10 148.76(16) . .
C1 Cr C11 81.69(12) . .
C1 Cr C11 125.17(13) 12 .
C3 Cr C11 120.22(13) . .
C10 Cr C11 37.98(10) . .
C1 Cr C11 125.17(13) . 12
C1 Cr C11 81.69(12) 12 12
C3 Cr C11 120.22(13) . 12
C10 Cr C11 37.98(10) . 12
C11 Cr C11 62.65(17) . 12
C1 Cr C12 111.38(12) . .
C1 Cr C12 143.44(12) 12 .
C3 Cr C12 88.09(14) . .
C10 Cr C12 62.41(13) . .
C11 Cr C12 36.67(11) . .
C11 Cr C12 61.77(11) 12 .
C1 Cr C12 143.44(12) . 12
C1 Cr C12 111.38(12) 12 12
C3 Cr C12 88.09(14) . 12
C10 Cr C12 62.41(13) . 12
C11 Cr C12 61.77(11) . 12
C11 Cr C12 36.67(11) 12 12
C12 Cr C12 36.90(17) . 12
C1 Cr C2 122.30(14) . 12
C1 Cr C2 77.51(14) 12 12
C3 Cr C2 37.00(12) . 12
C10 Cr C2 144.97(12) . 12
C11 Cr C2 149.83(13) . 12
C11 Cr C2 107.54(15) 12 12
C12 Cr C2 113.17(13) . 12
C12 Cr C2 92.90(13) 12 12
C1 Cr C2 77.51(14) . .
C1 Cr C2 122.30(14) 12 .
C3 Cr C2 37.00(12) . .
C10 Cr C2 144.97(12) . .
C11 Cr C2 107.54(15) . .
C11 Cr C2 149.83(13) 12 .
C12 Cr C2 92.90(13) . .
C12 Cr C2 113.17(14) 12 .
C2 Cr C2 65.6(2) 12 .
O1 C1 Cr 177.3(3) . .
C3 C2 Cr 68.8(2) . .
C2 C3 C2 120.0(5) 12 .
C2 C3 Cr 74.2(2) 12 .
C2 C3 Cr 74.2(2) . .
C11 C10 C11 106.7(4) 12 .
C11 C10 Cr 71.76(19) 12 .
C11 C10 Cr 71.76(19) . .
C12 C11 C10 108.3(3) . .
C12 C11 Cr 72.87(17) . .
C10 C11 Cr 70.26(19) . .
C11 C12 C12 108.30(19) . 12
C11 C12 Cr 70.46(16) . .
C12 C12 Cr 71.55(9) 12 .
F1 P F6 88.9(6) . .
F1 P F5 96.1(7) . .
F6 P F5 173.7(5) . .
F1 P F3 92.9(6) . .
F6 P F3 96.9(5) . .
F5 P F3 86.8(4) . .
F1 P F4 90.2(4) . .
F6 P F4 90.0(5) . .
F5 P F4 86.1(4) . .
F3 P F4 172.5(5) . .
F1 P F2 171.4(7) . .
F6 P F2 83.7(5) . .
F5 P F2 91.1(5) . .
F3 P F2 92.2(4) . .
F4 P F2 85.6(5) . .
C1S O1S C2S 116.2(5) . .
O1S C1S C1S 117.1(4) . 3_655

loop_
_geom_bond_atom_site_label_1
_geom_bond_atom_site_label_2
_geom_bond_distance
_geom_bond_site_symmetry_2
Cr C1 1.901(3) .
Cr C1 1.901(3) 12
Cr C3 2.151(4) .
Cr C10 2.164(4) .
Cr C11 2.184(3) .
Cr C11 2.184(3) 12
Cr C12 2.215(3) .
Cr C12 2.215(3) 12
Cr C2 2.220(3) 12
Cr C2 2.220(3) .
O1 C1 1.125(4) .
C2 C3 1.388(5) .
C3 C2 1.388(5) 12
C10 C11 1.415(4) 12
C10 C11 1.415(4) .
C11 C12 1.384(4) .
C12 C12 1.402(7) 12
P F1 1.506(9) .
P F6 1.524(7) .
P F5 1.546(6) .
P F3 1.557(5) .
P F4 1.576(8) .
P F2 1.582(7) .
O1S C1S 1.347(8) .
O1S C2S 1.399(8) .
C1S C1S 1.460(14) 3_655

loop_
_geom_torsion_atom_site_label_1
_geom_torsion_atom_site_label_2
_geom_torsion_atom_site_label_3
_geom_torsion_atom_site_label_4
_geom_torsion
_geom_torsion_site_symmetry_1
_geom_torsion_site_symmetry_3
_geom_torsion_site_symmetry_4
C1 Cr C1 O1 -88(6) 12 . .
C3 Cr C1 O1 157(6) . . .
C10 Cr C1 O1 0(6) . . .
C11 Cr C1 O1 38(6) . . .
C11 Cr C1 O1 -10(6) 12 . .
C12 Cr C1 O1 60(6) . . .
C12 Cr C1 O1 36(6) 12 . .
C2 Cr C1 O1 -162(6) 12 . .
C2 Cr C1 O1 148(6) . . .
C1 Cr C2 C3 165.8(3) . . .
C1 Cr C2 C3 86.6(3) 12 . .
C10 Cr C2 C3 -125.6(3) . . .
C11 Cr C2 C3 -117.2(2) . . .
C11 Cr C2 C3 -51.8(4) 12 . .
C12 Cr C2 C3 -83.0(2) . . .
C12 Cr C2 C3 -51.1(3) 12 . .
C2 Cr C2 C3 31.2(3) 12 . .
Cr C2 C3 C2 -60.6(4) . . 12
C1 Cr C3 C2 113.2(2) . . 12
C1 Cr C3 C2 15.2(3) 12 . 12
C10 Cr C3 C2 -115.8(2) . . 12
C11 Cr C3 C2 -152.8(2) . . 12
C11 Cr C3 C2 -78.8(3) 12 . 12
C12 Cr C3 C2 -134.3(2) . . 12
C12 Cr C3 C2 -97.4(2) 12 . 12
C2 Cr C3 C2 128.3(5) . . 12
C1 Cr C3 C2 -15.1(3) . . .
C1 Cr C3 C2 -113.2(2) 12 . .
C10 Cr C3 C2 115.8(2) . . .
C11 Cr C3 C2 78.8(3) . . .
C11 Cr C3 C2 152.8(2) 12 . .
C12 Cr C3 C2 97.4(2) . . .
C12 Cr C3 C2 134.3(2) 12 . .
C2 Cr C3 C2 -128.3(5) 12 . .
C1 Cr C10 C11 -166.2(2) . . 12
C1 Cr C10 C11 -78.5(2) 12 . 12
C3 Cr C10 C11 57.66(18) . . 12
C11 Cr C10 C11 115.3(4) . . 12
C12 Cr C10 C11 78.6(2) . . 12
C12 Cr C10 C11 36.74(19) 12 . 12
C2 Cr C10 C11 -13.0(3) 12 . 12
C2 Cr C10 C11 128.3(2) . . 12
C1 Cr C10 C11 78.5(2) . . .
C1 Cr C10 C11 166.2(2) 12 . .
C3 Cr C10 C11 -57.66(18) . . .
C11 Cr C10 C11 -115.3(4) 12 . .
C12 Cr C10 C11 -36.74(19) . . .
C12 Cr C10 C11 -78.6(2) 12 . .
C2 Cr C10 C11 -128.3(2) 12 . .
C2 Cr C10 C11 13.0(3) . . .
C11 C10 C11 C12 -0.3(4) 12 . .
Cr C10 C11 C12 63.3(2) . . .
C11 C10 C11 Cr -63.7(3) 12 . .
C1 Cr C11 C12 144.4(2) . . .
C1 Cr C11 C12 -134.3(2) 12 . .
C3 Cr C11 C12 32.1(2) . . .
C10 Cr C11 C12 -117.4(3) . . .
C11 Cr C11 C12 -78.6(2) 12 . .
C12 Cr C11 C12 -37.0(2) 12 . .
C2 Cr C11 C12 -1.0(4) 12 . .
C2 Cr C11 C12 70.4(2) . . .
C1 Cr C11 C10 -98.2(2) . . .
C1 Cr C11 C10 -16.9(3) 12 . .
C3 Cr C11 C10 149.53(18) . . .
C11 Cr C11 C10 38.8(2) 12 . .
C12 Cr C11 C10 117.4(3) . . .
C12 Cr C11 C10 80.4(2) 12 . .
C2 Cr C11 C10 116.4(3) 12 . .
C2 Cr C11 C10 -172.2(2) . . .
C10 C11 C12 C12 0.2(3) . . 12
Cr C11 C12 C12 61.90(8) . . 12
C10 C11 C12 Cr -61.7(2) . . .
C1 Cr C12 C11 -38.2(2) . . .
C1 Cr C12 C11 78.9(3) 12 . .
C3 Cr C12 C11 -152.63(19) . . .
C10 Cr C12 C11 38.05(18) . . .
C11 Cr C12 C11 81.3(3) 12 . .
C12 Cr C12 C11 118.01(18) 12 . .
C2 Cr C12 C11 179.4(2) 12 . .
C2 Cr C12 C11 -115.9(2) . . .
C1 Cr C12 C12 -156.22(12) . . 12
C1 Cr C12 C12 -39.08(19) 12 . 12
C3 Cr C12 C12 89.36(5) . . 12
C10 Cr C12 C12 -79.96(7) . . 12
C11 Cr C12 C12 -118.01(18) . . 12
C11 Cr C12 C12 -36.75(12) 12 . 12
C2 Cr C12 C12 61.43(13) 12 . 12
C2 Cr C12 C12 126.06(12) . . 12
C2S O1S C1S C1S -159.0(3) . . 3_655
C11 C12 C12 C11 0.000(1) . 12 12
O1S C1S C1S O1S 40.6(5) . 3_655 3_655
